data_9004766
loop_
_publ_author_name
'Hassan, I.'
'Antao, S. M.'
'Hersi, A. A. M.'

_publ_section_title
;
 Single-crystal XRD, TEM, and thermal studies of the satellite
 reflection in nepheline
;
_journal_name_full 'The Canadian Mineralogist'
_journal_page_first 759
_journal_page_last 783
_journal_paper_doi 10.2113/gscanmin.41.3.759
_journal_volume 41
_journal_year 2003
_chemical_formula_sum 'Al4 K0.675 Na3 O16 Si4'
_chemical_name_mineral Nepheline
_space_group_IT_number 173
_symmetry_space_group_name_Hall 'P 6c'
_symmetry_space_group_name_H-M 'P 63'
_cell_angle_alpha 90
_cell_angle_beta 90
_cell_angle_gamma 120
_cell_length_a 9.9853
_cell_length_b 9.9853
_cell_length_c 8.3689
_cell_formula_units_Z 2
_cell_volume 722.639
_database_code_amcsd 0005859
_exptl_crystal_density_diffrn 2.627
_cod_original_formula_sum 'K.675 Na3 Al4 Si4 O16'
_cod_database_code 9004766

loop_
_space_group_symop_operation_xyz
x,y,z
x-y,x,1/2+z
-y,x-y,z
-x,-y,1/2+z
-x+y,-x,z
y,-x+y,1/2+z

loop_
_atom_site_aniso_label
_atom_site_aniso_U_11
_atom_site_aniso_U_22
_atom_site_aniso_U_33
_atom_site_aniso_U_12
_atom_site_aniso_U_13
_atom_site_aniso_U_23
K 0.02200 0.02200 0.03400 0.01100 0.00000 0.00000
Na 0.02000 0.02900 0.01800 0.01200 -0.00200 0.00100
Al1 0.01200 0.01200 0.01000 0.00600 0.00000 0.00000
Si2 0.01300 0.01300 0.01200 0.00700 0.00000 0.00000
Si3 0.01300 0.01000 0.01400 0.00500 0.00000 0.00000
Al4 0.01100 0.00900 0.01300 0.00500 0.00100 0.00000
O1 0.02900 0.04600 0.00300 0.00800 0.00600 -0.00700
O2 0.05600 0.02800 0.01400 0.02900 0.00100 0.00100
O3 0.01200 0.01200 0.07500 0.00500 -0.00500 -0.00100
O4 0.01100 0.01300 0.06600 0.00400 0.00500 0.00200
O5 0.02500 0.01800 0.01800 0.01300 0.00400 0.00500
O6 0.02900 0.01800 0.02300 0.01600 -0.00200 -0.00300

loop_
_atom_site_label
_atom_site_fract_x
_atom_site_fract_y
_atom_site_fract_z
_atom_site_occupancy
_atom_site_U_iso_or_equiv
K 0.00000 0.00000 0.99200 0.67500 0.02600
Na 0.44290 0.99700 0.99520 1.00000 0.02300
Al1 0.66667 0.33333 0.19070 1.00000 0.01100
Si2 0.66667 0.33333 0.80240 1.00000 0.01300
Si3 0.33390 0.09390 0.31030 1.00000 0.01200
Al4 0.33210 0.09310 0.68380 1.00000 0.01100
O1 0.71130 0.34700 0.98500 0.33333 0.03000
O2 0.31740 0.02720 0.49110 1.00000 0.02900
O3 0.52380 0.17310 0.73480 1.00000 0.03400
O4 0.50950 0.16210 0.24870 1.00000 0.03100
O5 0.28570 0.22710 0.31130 1.00000 0.02000
O6 0.26790 0.22390 0.68810 1.00000 0.02200

loop_
_cod_related_entry_id
_cod_related_entry_database
_cod_related_entry_code
1 AMCSD 0005859
